data_4125124
loop_
_publ_author_name
'Novotn\'y, Jan'
'Sojka, Martin'
'Komorovsky, Stanislav'
'Ne\<cas, Marek'
'Marek, Radek'

_publ_section_title
;
 Interpreting the Paramagnetic NMR Spectra of Potential Ru(III)
 Metallodrugs: Synergy between Experiment and Relativistic DFT
 Calculations.
;
_journal_issue 27
_journal_name_full 'Journal of the American Chemical Society'
_journal_page_first 8432
_journal_page_last 8445
_journal_paper_doi 10.1021/jacs.6b02749
_journal_volume 138
_journal_year 2016
_chemical_formula_sum 'C14 H15 Cl4 N4 O Rh S'
_chemical_formula_weight 532.07
_space_group_crystal_system monoclinic
_space_group_IT_number 14
_space_group_name_Hall '-P 2yn'
_space_group_name_H-M_alt 'P 1 21/n 1'
_symmetry_space_group_name_Hall '-P 2yn'
_symmetry_space_group_name_H-M 'P 1 21/n 1'
_atom_sites_solution_hydrogens geom
_audit_creation_method
;
by MarS
;
_cell_angle_alpha 90
_cell_angle_beta 90.630(3)
_cell_angle_gamma 90
_cell_formula_units_Z 4
_cell_length_a 7.1887(2)
_cell_length_b 22.9114(7)
_cell_length_c 11.8104(3)
_cell_measurement_reflns_used 5944
_cell_measurement_temperature 120(2)
_cell_measurement_theta_max 29.5980
_cell_measurement_theta_min 1.9460
_cell_volume 1945.09(9)
_computing_cell_refinement
;
CrysAlisPro, Agilent Technologies,
Version 1.171.37.35 (release 13-08-2014 CrysAlis171 .NET)
(compiled Aug 13 2014,18:06:01)
;
_computing_data_collection
;
CrystalClear-SM Expert 2.0 r15 (Rigaku, 2011)
;
_computing_data_reduction
;
CrysAlisPro, Agilent Technologies,
Version 1.171.37.35 (release 13-08-2014 CrysAlis171 .NET)
(compiled Aug 13 2014,18:06:01)
;
_computing_structure_refinement 'SHELXL-2014/7 (Sheldrick, 2014)'
_computing_structure_solution 'SHELXT 2014/5 (Sheldrick, 2014)'
_diffrn_ambient_temperature 120(2)
_diffrn_measured_fraction_theta_full 1.000
_diffrn_measured_fraction_theta_max 1.000
_diffrn_measurement_device_type
;
'dtrek-CrysAlisPro-abstract goniometer imported rigaku-d*trek images'
;
_diffrn_radiation_type MoK\a
_diffrn_radiation_wavelength 0.71073
_diffrn_reflns_av_R_equivalents 0.0396
_diffrn_reflns_av_unetI/netI 0.0308
_diffrn_reflns_Laue_measured_fraction_full 1.000
_diffrn_reflns_Laue_measured_fraction_max 1.000
_diffrn_reflns_limit_h_max 8
_diffrn_reflns_limit_h_min -8
_diffrn_reflns_limit_k_max 27
_diffrn_reflns_limit_k_min -27
_diffrn_reflns_limit_l_max 14
_diffrn_reflns_limit_l_min -14
_diffrn_reflns_number 12320
_diffrn_reflns_point_group_measured_fraction_full 1.000
_diffrn_reflns_point_group_measured_fraction_max 1.000
_diffrn_reflns_theta_full 25.242
_diffrn_reflns_theta_max 25.674
_diffrn_reflns_theta_min 1.940
_diffrn_source 'Enhance (Mo) X-ray Source'
_exptl_absorpt_coefficient_mu 1.545
_exptl_absorpt_correction_T_max 1.00000
_exptl_absorpt_correction_T_min 0.83753
_exptl_absorpt_correction_type multi-scan
_exptl_absorpt_process_details
;
CrysAlisPro, Agilent Technologies,
Version 1.171.37.35 (release 13-08-2014 CrysAlis171 .NET)
(compiled Aug 13 2014,18:06:01)
Empirical absorption correction using spherical harmonics,
 implemented in SCALE3 ABSPACK scaling algorithm.
;
_exptl_crystal_colour orange
_exptl_crystal_density_diffrn 1.817
_exptl_crystal_description block
_exptl_crystal_F_000 1056
_exptl_crystal_size_max 0.080
_exptl_crystal_size_mid 0.060
_exptl_crystal_size_min 0.050
_refine_diff_density_max 1.049
_refine_diff_density_min -0.846
_refine_diff_density_rms 0.125
_refine_ls_extinction_method none
_refine_ls_goodness_of_fit_ref 1.079
_refine_ls_hydrogen_treatment constr
_refine_ls_matrix_type full
_refine_ls_number_parameters 228
_refine_ls_number_reflns 3685
_refine_ls_number_restraints 0
_refine_ls_restrained_S_all 1.079
_refine_ls_R_factor_all 0.0499
_refine_ls_R_factor_gt 0.0412
_refine_ls_shift/su_max 0.002
_refine_ls_shift/su_mean 0.000
_refine_ls_structure_factor_coef Fsqd
_refine_ls_weighting_details 'w=1/[\s^2^(Fo^2^)+(0.0625P)^2^+4.2028P] where P=(Fo^2^+2Fc^2^)/3'
_refine_ls_weighting_scheme calc
_refine_ls_wR_factor_gt 0.1105
_refine_ls_wR_factor_ref 0.1164
_reflns_Friedel_coverage 0.000
_reflns_number_gt 3141
_reflns_number_total 3685
_reflns_threshold_expression 'I > 2\s(I)'
_cod_data_source_file ja6b02749_si_002.cif
_cod_data_source_block 3b_CCDC-1465351
_cod_depositor_comments 'Adding full bibliography for 4125120--4125125.cif.'
_cod_original_cell_volume 1945.08(10)
_cod_database_code 4125124
_shelx_shelxl_version_number 2014/7
_shelx_space_group_comment
;
The symmetry employed for this shelxl refinement is uniquely defined
by the following loop, which should always be used as a source of
symmetry information in preference to the above space-group names.
They are only intended as comments.
;
_shelx_estimated_absorpt_t_min 0.886
_shelx_estimated_absorpt_t_max 0.927

loop_
_space_group_symop_operation_xyz
'x, y, z'
'-x+1/2, y+1/2, -z+1/2'
'-x, -y, -z'
'x-1/2, -y-1/2, z-1/2'

loop_
_atom_site_label
_atom_site_type_symbol
_atom_site_fract_x
_atom_site_fract_y
_atom_site_fract_z
_atom_site_U_iso_or_equiv
_atom_site_adp_type
_atom_site_occupancy
_atom_site_site_symmetry_order
_atom_site_calc_flag
_atom_site_refinement_flags_posn
_atom_site_refinement_flags_adp
Rh1 Rh 0.52158(5) 0.18837(2) 0.91971(3) 0.01614(13) Uani 1 1 d . .
Cl1 Cl 0.75212(15) 0.18328(4) 0.78114(9) 0.0213(2) Uani 1 1 d . .
Cl2 Cl 0.76068(15) 0.19074(4) 1.05626(9) 0.0214(2) Uani 1 1 d . .
Cl3 Cl 0.29281(15) 0.19484(4) 1.05800(9) 0.0218(2) Uani 1 1 d . .
Cl4 Cl 0.29301(15) 0.18731(4) 0.77735(9) 0.0216(2) Uani 1 1 d . .
S5 S 0.50153(16) 0.09075(4) 0.94277(9) 0.0231(3) Uani 1 1 d . .
O1 O 0.5402(5) 0.06887(13) 1.0568(3) 0.0310(8) Uani 1 1 d . .
N1 N 0.5324(4) 0.27966(15) 0.9088(3) 0.0187(7) Uani 1 1 d . .
N2 N 0.6418(7) 0.51018(17) 0.8742(4) 0.0377(10) Uani 1 1 d . .
N3 N 0.0077(5) 0.28468(16) 0.9187(3) 0.0226(8) Uani 1 1 d . .
H3 H -0.0207 0.2475 0.9265 0.027 Uiso 1 1 calc R U
N4 N 0.1540(7) 0.50927(19) 0.8719(4) 0.0422(11) Uani 1 1 d . .
C1 C 0.5314(6) 0.30642(17) 0.8082(4) 0.0210(9) Uani 1 1 d . .
H1 H 0.5143 0.2834 0.7419 0.025 Uiso 1 1 calc R U
C2 C 0.5543(6) 0.36592(18) 0.7963(4) 0.0237(9) Uani 1 1 d . .
H2 H 0.5523 0.3836 0.7235 0.028 Uiso 1 1 calc R U
C3 C 0.5801(6) 0.39916(18) 0.8930(4) 0.0231(9) Uani 1 1 d . .
C4 C 0.5767(6) 0.37211(19) 0.9983(4) 0.0259(10) Uani 1 1 d . .
H4 H 0.5910 0.3943 1.0658 0.031 Uiso 1 1 calc R U
C5 C 0.5522(6) 0.31248(18) 1.0030(4) 0.0225(9) Uani 1 1 d . .
H5 H 0.5492 0.2939 1.0749 0.027 Uiso 1 1 calc R U
C6 C 0.6136(7) 0.4612(2) 0.8841(4) 0.0276(10) Uani 1 1 d . .
C7 C 0.2769(8) 0.0644(2) 0.9049(5) 0.0425(13) Uani 1 1 d . .
H7A H 0.2502 0.0739 0.8254 0.064 Uiso 1 1 calc R U
H7B H 0.1836 0.0828 0.9531 0.064 Uiso 1 1 calc R U
H7C H 0.2729 0.0220 0.9152 0.064 Uiso 1 1 calc R U
C8 C 0.6402(8) 0.0524(2) 0.8469(4) 0.0389(12) Uani 1 1 d . .
H8A H 0.6235 0.0103 0.8582 0.058 Uiso 1 1 calc R U
H8B H 0.7712 0.0626 0.8596 0.058 Uiso 1 1 calc R U
H8C H 0.6035 0.0627 0.7693 0.058 Uiso 1 1 calc R U
C9 C 0.0152(6) 0.30666(18) 0.8148(4) 0.0226(9) Uani 1 1 d . .
H9 H -0.0062 0.2822 0.7510 0.027 Uiso 1 1 calc R U
C10 C 0.0541(6) 0.36505(19) 0.7998(4) 0.0243(9) Uani 1 1 d . .
H10 H 0.0578 0.3816 0.7262 0.029 Uiso 1 1 calc R U
C11 C 0.0876(6) 0.39880(19) 0.8950(4) 0.0233(9) Uani 1 1 d . .
C12 C 0.0829(7) 0.3746(2) 1.0034(4) 0.0270(10) Uani 1 1 d . .
H12 H 0.1077 0.3976 1.0687 0.032 Uiso 1 1 calc R U
C13 C 0.0412(7) 0.31623(19) 1.0125(4) 0.0256(10) Uani 1 1 d . .
H13 H 0.0360 0.2983 1.0849 0.031 Uiso 1 1 calc R U
C14 C 0.1260(7) 0.4605(2) 0.8819(4) 0.0294(10) Uani 1 1 d . .

loop_
_atom_site_aniso_label
_atom_site_aniso_U_11
_atom_site_aniso_U_22
_atom_site_aniso_U_33
_atom_site_aniso_U_23
_atom_site_aniso_U_13
_atom_site_aniso_U_12
Rh1 0.0201(2) 0.01403(19) 0.0143(2) 0.00030(11) -0.00114(14) -0.00024(12)
Cl1 0.0241(5) 0.0203(5) 0.0194(5) -0.0003(4) 0.0048(4) -0.0001(4)
Cl2 0.0231(5) 0.0222(5) 0.0188(5) 0.0030(4) -0.0061(4) -0.0023(4)
Cl3 0.0238(5) 0.0227(5) 0.0190(5) 0.0008(4) 0.0034(4) 0.0016(4)
Cl4 0.0244(5) 0.0213(5) 0.0189(5) 0.0006(4) -0.0061(4) -0.0012(4)
S5 0.0343(6) 0.0153(5) 0.0197(5) 0.0004(4) -0.0009(4) -0.0006(4)
O1 0.054(2) 0.0180(15) 0.0208(16) 0.0027(12) -0.0001(15) -0.0039(15)
N1 0.0167(17) 0.0191(17) 0.0203(18) 0.0003(14) -0.0056(14) 0.0000(14)
N2 0.053(3) 0.024(2) 0.036(2) 0.0042(18) 0.010(2) -0.0065(19)
N3 0.0250(19) 0.0193(18) 0.0234(19) 0.0030(14) -0.0019(16) -0.0018(15)
N4 0.053(3) 0.029(2) 0.044(3) 0.006(2) -0.006(2) -0.006(2)
C1 0.025(2) 0.019(2) 0.018(2) -0.0026(16) 0.0004(18) 0.0018(17)
C2 0.026(2) 0.021(2) 0.024(2) 0.0021(17) -0.0013(18) 0.0017(18)
C3 0.021(2) 0.017(2) 0.031(2) -0.0008(18) 0.0011(19) -0.0019(17)
C4 0.028(2) 0.022(2) 0.027(2) -0.0046(18) -0.0018(19) -0.0011(19)
C5 0.027(2) 0.020(2) 0.021(2) -0.0033(16) -0.0023(18) -0.0016(17)
C6 0.031(3) 0.024(2) 0.028(2) -0.0011(19) 0.001(2) -0.0016(19)
C7 0.049(3) 0.029(3) 0.050(3) 0.009(2) -0.014(3) -0.013(2)
C8 0.053(3) 0.024(2) 0.040(3) -0.004(2) 0.010(3) 0.001(2)
C9 0.022(2) 0.025(2) 0.021(2) -0.0046(17) -0.0023(18) 0.0015(17)
C10 0.026(2) 0.025(2) 0.023(2) 0.0011(18) 0.0015(18) 0.0009(18)
C11 0.021(2) 0.023(2) 0.025(2) 0.0023(18) -0.0022(18) -0.0009(18)
C12 0.032(2) 0.028(2) 0.020(2) -0.0062(18) 0.0003(19) 0.001(2)
C13 0.035(3) 0.025(2) 0.017(2) 0.0027(17) -0.0006(19) -0.0006(19)
C14 0.032(3) 0.028(3) 0.028(2) -0.002(2) -0.004(2) -0.003(2)

loop_
_atom_type_symbol
_atom_type_description
_atom_type_scat_dispersion_real
_atom_type_scat_dispersion_imag
_atom_type_scat_source
C C 0.0033 0.0016 'International Tables Vol C Tables 4.2.6.8 and 6.1.1.4'
H H 0.0000 0.0000 'International Tables Vol C Tables 4.2.6.8 and 6.1.1.4'
N N 0.0061 0.0033 'International Tables Vol C Tables 4.2.6.8 and 6.1.1.4'
O O 0.0106 0.0060 'International Tables Vol C Tables 4.2.6.8 and 6.1.1.4'
S S 0.1246 0.1234 'International Tables Vol C Tables 4.2.6.8 and 6.1.1.4'
Cl Cl 0.1484 0.1585 'International Tables Vol C Tables 4.2.6.8 and 6.1.1.4'
Rh Rh -1.1178 0.9187 'International Tables Vol C Tables 4.2.6.8 and 6.1.1.4'

loop_
_geom_angle_atom_site_label_1
_geom_angle_atom_site_label_2
_geom_angle_atom_site_label_3
_geom_angle
N1 Rh1 S5 176.23(10)
N1 Rh1 Cl3 90.36(10)
S5 Rh1 Cl3 86.11(4)
N1 Rh1 Cl4 89.58(9)
S5 Rh1 Cl4 91.78(4)
Cl3 Rh1 Cl4 90.51(4)
N1 Rh1 Cl2 89.52(9)
S5 Rh1 Cl2 89.27(4)
Cl3 Rh1 Cl2 91.95(4)
Cl4 Rh1 Cl2 177.39(4)
N1 Rh1 Cl1 88.85(10)
S5 Rh1 Cl1 94.67(4)
Cl3 Rh1 Cl1 179.19(4)
Cl4 Rh1 Cl1 89.66(4)
Cl2 Rh1 Cl1 87.87(4)
O1 S5 C8 108.6(2)
O1 S5 C7 106.2(2)
C8 S5 C7 100.9(3)
O1 S5 Rh1 116.06(13)
C8 S5 Rh1 112.41(18)
C7 S5 Rh1 111.43(18)
C1 N1 C5 118.5(4)
C1 N1 Rh1 120.8(3)
C5 N1 Rh1 120.6(3)
C9 N3 C13 123.3(4)
C9 N3 H3 118.3
C13 N3 H3 118.3
N1 C1 C2 122.9(4)
N1 C1 H1 118.5
C2 C1 H1 118.5
C1 C2 C3 118.3(4)
C1 C2 H2 120.8
C3 C2 H2 120.8
C2 C3 C4 119.3(4)
C2 C3 C6 120.1(4)
C4 C3 C6 120.5(4)
C5 C4 C3 118.8(4)
C5 C4 H4 120.6
C3 C4 H4 120.6
N1 C5 C4 122.1(4)
N1 C5 H5 118.9
C4 C5 H5 118.9
N2 C6 C3 178.2(5)
S5 C7 H7A 109.5
S5 C7 H7B 109.5
H7A C7 H7B 109.5
S5 C7 H7C 109.5
H7A C7 H7C 109.5
H7B C7 H7C 109.5
S5 C8 H8A 109.5
S5 C8 H8B 109.5
H8A C8 H8B 109.5
S5 C8 H8C 109.5
H8A C8 H8C 109.5
H8B C8 H8C 109.5
N3 C9 C10 119.8(4)
N3 C9 H9 120.1
C10 C9 H9 120.1
C9 C10 C11 118.2(4)
C9 C10 H10 120.9
C11 C10 H10 120.9
C10 C11 C12 121.1(4)
C10 C11 C14 119.3(4)
C12 C11 C14 119.5(4)
C13 C12 C11 117.8(4)
C13 C12 H12 121.1
C11 C12 H12 121.1
N3 C13 C12 119.8(4)
N3 C13 H13 120.1
C12 C13 H13 120.1
N4 C14 C11 179.1(6)

loop_
_geom_bond_atom_site_label_1
_geom_bond_atom_site_label_2
_geom_bond_distance
Rh1 N1 2.097(4)
Rh1 S5 2.2581(11)
Rh1 Cl3 2.3351(11)
Rh1 Cl4 2.3380(10)
Rh1 Cl2 2.3446(10)
Rh1 Cl1 2.3448(11)
S5 O1 1.460(3)
S5 C8 1.753(5)
S5 C7 1.777(5)
N1 C1 1.337(5)
N1 C5 1.349(5)
N2 C6 1.147(6)
N3 C9 1.328(6)
N3 C13 1.342(6)
N3 H3 0.8800
N4 C14 1.142(6)
C1 C2 1.381(6)
C1 H1 0.9500
C2 C3 1.383(6)
C2 H2 0.9500
C3 C4 1.390(6)
C3 C6 1.445(6)
C4 C5 1.379(6)
C4 H4 0.9500
C5 H5 0.9500
C7 H7A 0.9800
C7 H7B 0.9800
C7 H7C 0.9800
C8 H8A 0.9800
C8 H8B 0.9800
C8 H8C 0.9800
C9 C10 1.378(6)
C9 H9 0.9500
C10 C11 1.384(6)
C10 H10 0.9500
C11 C12 1.396(6)
C11 C14 1.449(6)
C12 C13 1.374(6)
C12 H12 0.9500
C13 H13 0.9500

loop_
_geom_torsion_atom_site_label_1
_geom_torsion_atom_site_label_2
_geom_torsion_atom_site_label_3
_geom_torsion_atom_site_label_4
_geom_torsion
C5 N1 C1 C2 1.6(6)
Rh1 N1 C1 C2 -174.3(3)
N1 C1 C2 C3 0.3(7)
C1 C2 C3 C4 -1.9(7)
C1 C2 C3 C6 177.0(4)
C2 C3 C4 C5 1.6(7)
C6 C3 C4 C5 -177.3(4)
C1 N1 C5 C4 -1.9(6)
Rh1 N1 C5 C4 174.0(3)
C3 C4 C5 N1 0.3(7)
C13 N3 C9 C10 -1.8(7)
N3 C9 C10 C11 1.1(7)
C9 C10 C11 C12 0.2(7)
C9 C10 C11 C14 -179.0(4)
C10 C11 C12 C13 -0.9(7)
C14 C11 C12 C13 178.3(4)
C9 N3 C13 C12 1.0(7)
C11 C12 C13 N3 0.3(7)
